data_4502113
loop_
_publ_author_name
'Lis, Agnieszka'
'Guedes da Silva, M. F\'atima C.'
'Kirillov, Alexander M.'
'Smole\'nski, Piotr'
'Pombeiro, Armando J. L.'

_publ_section_title
;
 Design of Silver(I)&#x2212;PTA Coordination Polymers through Controlled
 N,P-Coordination of 1,3,5-Triaza-7-phosphaadamantane (PTA) with
 Arylcarboxylates
;
_journal_issue 12
_journal_name_full 'Crystal Growth &amp; Design'
_journal_page_first 5244
_journal_paper_doi 10.1021/cg101058x
_journal_volume 10
_journal_year 2010
_chemical_formula_moiety 'C14 H16 Ag N4 O2 P, 5(H2 O)'
_chemical_formula_sum 'C14 H26 Ag N4 O7 P'
_chemical_formula_weight 501.23
_chemical_name_systematic
; 
 ? 
;
_space_group_IT_number 14
_symmetry_cell_setting monoclinic
_symmetry_space_group_name_Hall '-P 2ybc'
_symmetry_space_group_name_H-M 'P 1 21/c 1'
_atom_sites_solution_hydrogens geom
_atom_sites_solution_primary direct
_atom_sites_solution_secondary difmap
_audit_creation_method SHELXL-97
_cell_angle_alpha 90.00
_cell_angle_beta 101.783(4)
_cell_angle_gamma 90.00
_cell_formula_units_Z 4
_cell_length_a 6.9214(5)
_cell_length_b 23.6276(19)
_cell_length_c 12.1972(8)
_cell_measurement_reflns_used 4452
_cell_measurement_temperature 150(2)
_cell_measurement_theta_max 27.00
_cell_measurement_theta_min 3.01
_cell_volume 1952.7(2)
_computing_cell_refinement 'Bruker SAINT'
_computing_data_collection 'Bruker APEX2'
_computing_data_reduction 'Bruker SAINT'
_computing_molecular_graphics 'Bruker SHELXTL'
_computing_publication_material 'Bruker SHELXTL'
_computing_structure_refinement 'SHELXL-97 (Sheldrick, 2008)'
_computing_structure_solution 'SHELXS-97 (Sheldrick, 2008)'
_diffrn_ambient_temperature 150(2)
_diffrn_measured_fraction_theta_full 0.998
_diffrn_measured_fraction_theta_max 0.998
_diffrn_measurement_device_type 'Bruker APEX-II CCD'
_diffrn_measurement_method '\f and \w scans'
_diffrn_radiation_monochromator graphite
_diffrn_radiation_source 'fine-focus sealed tube'
_diffrn_radiation_type MoK\a
_diffrn_radiation_wavelength 0.71073
_diffrn_reflns_av_R_equivalents 0.0470
_diffrn_reflns_av_sigmaI/netI 0.0473
_diffrn_reflns_limit_h_max 8
_diffrn_reflns_limit_h_min -8
_diffrn_reflns_limit_k_max 30
_diffrn_reflns_limit_k_min -30
_diffrn_reflns_limit_l_max 15
_diffrn_reflns_limit_l_min -15
_diffrn_reflns_number 15999
_diffrn_reflns_theta_full 27.17
_diffrn_reflns_theta_max 27.17
_diffrn_reflns_theta_min 1.91
_exptl_absorpt_coefficient_mu 1.158
_exptl_absorpt_correction_T_max 0.8832
_exptl_absorpt_correction_T_min 0.6806
_exptl_absorpt_correction_type multi-scan
_exptl_absorpt_process_details sadabs
_exptl_crystal_colour colourless
_exptl_crystal_density_diffrn 1.705
_exptl_crystal_density_method 'not measured'
_exptl_crystal_description needle
_exptl_crystal_F_000 1024
_exptl_crystal_size_max 0.36
_exptl_crystal_size_mid 0.13
_exptl_crystal_size_min 0.11
_refine_diff_density_max 0.719
_refine_diff_density_min -0.748
_refine_diff_density_rms 0.196
_refine_ls_extinction_method none
_refine_ls_goodness_of_fit_ref 1.079
_refine_ls_hydrogen_treatment mixed
_refine_ls_matrix_type full
_refine_ls_number_parameters 274
_refine_ls_number_reflns 4325
_refine_ls_number_restraints 4
_refine_ls_restrained_S_all 1.080
_refine_ls_R_factor_all 0.0482
_refine_ls_R_factor_gt 0.0305
_refine_ls_shift/su_max 0.001
_refine_ls_shift/su_mean 0.000
_refine_ls_structure_factor_coef Fsqd
_refine_ls_weighting_details 'calc w=1/[\s^2^(Fo^2^)+(0.0437P)^2^+0.0000P] where P=(Fo^2^+2Fc^2^)/3'
_refine_ls_weighting_scheme calc
_refine_ls_wR_factor_gt 0.0687
_refine_ls_wR_factor_ref 0.0878
_reflns_number_gt 3429
_reflns_number_total 4325
_reflns_threshold_expression >2sigma(I)
_cod_data_source_file cg101058x_si_002.cif
_cod_data_source_block Compound_2
_cod_depositor_comments
;
The following automatic conversions were performed:

'_symmetry_cell_setting' value 'Monoclinic' changed to 'monoclinic'
according to /home/saulius/struct/CIF-dictionaries/cif_core.dic
dictionary named 'cif_core.dic' version 2.4.2 from 2011-04-26.

Automatic conversion script
Id: cif_fix_values 1715 2011-07-08 13:25:40Z adriana 
;
_cod_original_sg_symbol_H-M 'P2(1)/c  '
_cod_database_code 4502113

loop_
_symmetry_equiv_pos_as_xyz
'x, y, z'
'-x, y+1/2, -z+1/2'
'-x, -y, -z'
'x, -y-1/2, z-1/2'

loop_
_atom_site_label
_atom_site_type_symbol
_atom_site_fract_x
_atom_site_fract_y
_atom_site_fract_z
_atom_site_U_iso_or_equiv
_atom_site_adp_type
_atom_site_occupancy
_atom_site_symmetry_multiplicity
_atom_site_calc_flag
_atom_site_refinement_flags
C1 C 0.3910(4) 0.54861(15) 0.2817(2) 0.0141(7) Uani 1 1 d .
C2 C 0.3259(4) 0.52699(14) 0.1632(2) 0.0139(7) Uani 1 1 d .
C3 C 0.3215(4) 0.56462(14) 0.0749(3) 0.0157(7) Uani 1 1 d .
H3 H 0.3515 0.6034 0.0900 0.019 Uiso 1 1 calc R
C4 C 0.2739(4) 0.54595(15) -0.0344(3) 0.0163(7) Uani 1 1 d .
H4 H 0.2739 0.5715 -0.0945 0.020 Uiso 1 1 calc R
C5 C 0.2259(4) 0.48942(15) -0.0559(3) 0.0151(7) Uani 1 1 d .
C6 C 0.2259(4) 0.45135(15) 0.0314(3) 0.0170(7) Uani 1 1 d .
H6 H 0.1913 0.4128 0.0161 0.020 Uiso 1 1 calc R
C7 C 0.2770(4) 0.47059(15) 0.1408(3) 0.0155(7) Uani 1 1 d .
H7 H 0.2785 0.4450 0.2010 0.019 Uiso 1 1 calc R
C8 C 0.1776(5) 0.47023(15) -0.1713(3) 0.0188(7) Uani 1 1 d .
C11 C -0.1451(4) 0.42457(14) 0.4833(3) 0.0141(7) Uani 1 1 d .
H11A H -0.1241 0.4261 0.5660 0.017 Uiso 1 1 calc R
H11B H -0.1655 0.4638 0.4546 0.017 Uiso 1 1 calc R
C12 C 0.0475(4) 0.32141(14) 0.4856(3) 0.0174(7) Uani 1 1 d .
H12A H 0.1455 0.2973 0.4590 0.021 Uiso 1 1 calc R
H12B H 0.0745 0.3193 0.5684 0.021 Uiso 1 1 calc R
C13 C -0.0230(4) 0.38604(15) 0.2921(2) 0.0152(7) Uani 1 1 d .
H13A H -0.0382 0.4237 0.2559 0.018 Uiso 1 1 calc R
H13B H 0.0716 0.3640 0.2584 0.018 Uiso 1 1 calc R
C14 C -0.3618(4) 0.38848(15) 0.3158(2) 0.0146(7) Uani 1 1 d .
H14A H -0.4928 0.3710 0.2886 0.018 Uiso 1 1 calc R
H14B H -0.3676 0.4276 0.2864 0.018 Uiso 1 1 calc R
C15 C -0.3018(4) 0.33225(14) 0.4827(3) 0.0166(7) Uani 1 1 d .
H15A H -0.2662 0.3335 0.5655 0.020 Uiso 1 1 calc R
H15B H -0.4306 0.3127 0.4615 0.020 Uiso 1 1 calc R
C16 C -0.1981(5) 0.30018(15) 0.3176(3) 0.0186(7) Uani 1 1 d .
H16A H -0.0932 0.2796 0.2898 0.022 Uiso 1 1 calc R
H16B H -0.3237 0.2797 0.2908 0.022 Uiso 1 1 calc R
N1 N 0.1390(4) 0.45728(15) -0.2632(2) 0.0276(7) Uani 1 1 d .
N11 N -0.3237(3) 0.39093(12) 0.4395(2) 0.0132(6) Uani 1 1 d .
N12 N -0.1521(4) 0.29911(12) 0.4410(2) 0.0153(6) Uani 1 1 d .
N13 N -0.2156(4) 0.35692(12) 0.2698(2) 0.0146(6) Uani 1 1 d .
O1 O 0.4412(3) 0.51252(10) 0.35833(17) 0.0180(5) Uani 1 1 d .
O10 O 0.9032(4) 0.30999(12) 1.0240(2) 0.0262(6) Uani 1 1 d D
O2 O 0.3958(3) 0.60109(10) 0.29733(18) 0.0190(5) Uani 1 1 d .
O20 O 0.3421(4) 0.31952(12) 0.7841(2) 0.0295(6) Uani 1 1 d D
O30 O 0.7370(4) 0.70938(13) 0.8183(2) 0.0284(6) Uani 1 1 d .
O40 O 0.9557(4) 0.33689(13) 0.8065(2) 0.0337(7) Uani 1 1 d D
O50 O 0.4843(4) 0.30554(16) 0.0211(3) 0.0457(9) Uani 1 1 d D
P1 P 0.07782(11) 0.39495(4) 0.44316(7) 0.01338(18) Uani 1 1 d .
Ag1 Ag 0.39710(3) 0.430552(11) 0.495129(19) 0.01669(9) Uani 1 1 d .
H10B H 0.880(5) 0.2775(18) 1.000(3) 0.025 Uiso 1 1 d .
H50B H 0.603(3) 0.3121(16) 0.042(3) 0.025 Uiso 1 1 d D
H40A H 0.941(5) 0.3340(17) 0.876(3) 0.025 Uiso 1 1 d .
H30A H 0.721(6) 0.7410(18) 0.794(3) 0.025 Uiso 1 1 d .
H30B H 0.666(6) 0.7076(18) 0.858(3) 0.025 Uiso 1 1 d .
H10A H 0.995(4) 0.3088(17) 1.077(2) 0.025 Uiso 1 1 d D
H50A H 0.446(6) 0.3097(18) -0.041(3) 0.025 Uiso 1 1 d .
H40B H 0.866(4) 0.3591(14) 0.777(3) 0.025 Uiso 1 1 d D
H20B H 0.405(5) 0.3435(13) 0.759(3) 0.025 Uiso 1 1 d D
H20A H 0.241(6) 0.3325(17) 0.790(3) 0.025 Uiso 1 1 d .

loop_
_atom_site_aniso_label
_atom_site_aniso_U_11
_atom_site_aniso_U_22
_atom_site_aniso_U_33
_atom_site_aniso_U_23
_atom_site_aniso_U_13
_atom_site_aniso_U_12
C1 0.0067(14) 0.0215(18) 0.0142(15) 0.0017(14) 0.0020(12) 0.0001(12)
C2 0.0068(14) 0.0222(18) 0.0128(15) -0.0012(14) 0.0023(12) 0.0030(13)
C3 0.0147(15) 0.0156(17) 0.0171(16) -0.0011(14) 0.0040(13) 0.0014(13)
C4 0.0125(15) 0.0221(18) 0.0140(16) 0.0026(14) 0.0019(12) 0.0030(13)
C5 0.0078(14) 0.0229(19) 0.0137(15) -0.0033(14) -0.0002(12) 0.0015(13)
C6 0.0117(15) 0.0166(17) 0.0219(17) -0.0032(14) 0.0017(13) -0.0016(13)
C7 0.0099(14) 0.0198(18) 0.0165(15) 0.0023(14) 0.0024(12) 0.0015(13)
C8 0.0161(16) 0.0192(18) 0.0212(18) 0.0008(15) 0.0037(14) 0.0022(14)
C11 0.0091(14) 0.0153(17) 0.0168(15) -0.0016(13) -0.0002(12) -0.0021(12)
C12 0.0111(14) 0.0185(18) 0.0209(17) 0.0008(14) -0.0011(13) 0.0035(13)
C13 0.0125(15) 0.0208(18) 0.0127(15) 0.0003(14) 0.0036(12) 0.0015(13)
C14 0.0097(14) 0.0182(18) 0.0141(15) 0.0010(13) -0.0022(12) -0.0012(12)
C15 0.0121(15) 0.0194(18) 0.0180(16) 0.0018(14) 0.0026(13) -0.0026(13)
C16 0.0156(15) 0.0187(19) 0.0208(17) -0.0059(14) 0.0021(13) -0.0046(14)
N1 0.0246(16) 0.036(2) 0.0209(16) -0.0065(14) 0.0012(13) -0.0029(14)
N11 0.0069(12) 0.0185(15) 0.0141(13) -0.0008(11) 0.0023(10) -0.0019(11)
N12 0.0111(12) 0.0164(15) 0.0180(13) 0.0007(12) 0.0023(10) -0.0002(11)
N13 0.0114(12) 0.0175(15) 0.0137(13) -0.0017(11) -0.0004(10) 0.0016(11)
O1 0.0180(12) 0.0212(13) 0.0138(11) 0.0022(10) 0.0009(9) -0.0019(10)
O10 0.0273(14) 0.0209(15) 0.0278(15) -0.0058(12) -0.0002(11) 0.0017(12)
O2 0.0244(12) 0.0163(13) 0.0160(11) -0.0025(10) 0.0033(10) -0.0007(10)
O20 0.0248(14) 0.0285(17) 0.0374(16) 0.0002(13) 0.0118(12) -0.0029(12)
O30 0.0259(14) 0.0272(16) 0.0318(16) -0.0032(13) 0.0054(11) 0.0010(13)
O40 0.0341(16) 0.0320(17) 0.0374(16) 0.0128(14) 0.0131(13) 0.0111(13)
O50 0.0238(15) 0.068(3) 0.0430(18) 0.0163(19) 0.0014(14) -0.0026(16)
P1 0.0076(4) 0.0173(5) 0.0150(4) -0.0005(3) 0.0017(3) 0.0001(3)
Ag1 0.00843(12) 0.02190(15) 0.01976(14) -0.00283(11) 0.00289(9) -0.00211(10)

loop_
_atom_type_symbol
_atom_type_description
_atom_type_scat_dispersion_real
_atom_type_scat_dispersion_imag
_atom_type_scat_source
C C 0.0033 0.0016 'International Tables Vol C Tables 4.2.6.8 and 6.1.1.4'
H H 0.0000 0.0000 'International Tables Vol C Tables 4.2.6.8 and 6.1.1.4'
N N 0.0061 0.0033 'International Tables Vol C Tables 4.2.6.8 and 6.1.1.4'
O O 0.0106 0.0060 'International Tables Vol C Tables 4.2.6.8 and 6.1.1.4'
P P 0.1023 0.0942 'International Tables Vol C Tables 4.2.6.8 and 6.1.1.4'
Ag Ag -0.8971 1.1015 'International Tables Vol C Tables 4.2.6.8 and 6.1.1.4'

loop_
_geom_angle_atom_site_label_1
_geom_angle_atom_site_label_2
_geom_angle_atom_site_label_3
_geom_angle
_geom_angle_site_symmetry_1
_geom_angle_site_symmetry_3
O2 C1 O1 124.2(3) . .
O2 C1 C2 118.2(3) . .
O1 C1 C2 117.6(3) . .
C7 C2 C3 119.7(3) . .
C7 C2 C1 121.7(3) . .
C3 C2 C1 118.6(3) . .
C4 C3 C2 120.5(3) . .
C4 C3 H3 119.8 . .
C2 C3 H3 119.8 . .
C3 C4 C5 119.4(3) . .
C3 C4 H4 120.3 . .
C5 C4 H4 120.3 . .
C4 C5 C6 120.9(3) . .
C4 C5 C8 118.9(3) . .
C6 C5 C8 120.2(3) . .
C7 C6 C5 118.9(3) . .
C7 C6 H6 120.5 . .
C5 C6 H6 120.5 . .
C6 C7 C2 120.5(3) . .
C6 C7 H7 119.7 . .
C2 C7 H7 119.7 . .
N1 C8 C5 177.4(4) . .
N11 C11 P1 112.5(2) . .
N11 C11 H11A 109.1 . .
P1 C11 H11A 109.1 . .
N11 C11 H11B 109.1 . .
P1 C11 H11B 109.1 . .
H11A C11 H11B 107.8 . .
N12 C12 P1 112.7(2) . .
N12 C12 H12A 109.0 . .
P1 C12 H12A 109.0 . .
N12 C12 H12B 109.0 . .
P1 C12 H12B 109.0 . .
H12A C12 H12B 107.8 . .
N13 C13 P1 112.4(2) . .
N13 C13 H13A 109.1 . .
P1 C13 H13A 109.1 . .
N13 C13 H13B 109.1 . .
P1 C13 H13B 109.1 . .
H13A C13 H13B 107.9 . .
N13 C14 N11 114.8(2) . .
N13 C14 H14A 108.6 . .
N11 C14 H14A 108.6 . .
N13 C14 H14B 108.6 . .
N11 C14 H14B 108.6 . .
H14A C14 H14B 107.5 . .
N12 C15 N11 113.8(3) . .
N12 C15 H15A 108.8 . .
N11 C15 H15A 108.8 . .
N12 C15 H15B 108.8 . .
N11 C15 H15B 108.8 . .
H15A C15 H15B 107.7 . .
N13 C16 N12 114.1(3) . .
N13 C16 H16A 108.7 . .
N12 C16 H16A 108.7 . .
N13 C16 H16B 108.7 . .
N12 C16 H16B 108.7 . .
H16A C16 H16B 107.6 . .
C11 N11 C14 110.6(2) . .
C11 N11 C15 111.0(2) . .
C14 N11 C15 108.1(2) . .
C11 N11 Ag1 110.84(19) . 1_455
C14 N11 Ag1 108.80(17) . 1_455
C15 N11 Ag1 107.35(18) . 1_455
C15 N12 C16 108.9(2) . .
C15 N12 C12 110.8(3) . .
C16 N12 C12 111.2(2) . .
C16 N13 C14 108.9(3) . .
C16 N13 C13 110.9(2) . .
C14 N13 C13 111.2(2) . .
C1 O1 Ag1 101.2(2) . 3_666
H10B O10 H10A 109(4) . .
H20B O20 H20A 109(4) . .
H30A O30 H30B 104(4) . .
H40A O40 H40B 104(4) . .
H50B O50 H50A 114(4) . .
C12 P1 C13 97.57(15) . .
C12 P1 C11 97.68(15) . .
C13 P1 C11 98.15(14) . .
C12 P1 Ag1 114.95(10) . .
C13 P1 Ag1 117.25(10) . .
C11 P1 Ag1 126.02(10) . .
P1 Ag1 O1 134.21(6) . 3_666
P1 Ag1 N11 124.33(7) . 1_655
O1 Ag1 N11 98.96(8) 3_666 1_655

loop_
_geom_bond_atom_site_label_1
_geom_bond_atom_site_label_2
_geom_bond_distance
_geom_bond_site_symmetry_2
C1 O2 1.254(4) .
C1 O1 1.260(4) .
C1 C2 1.513(4) .
C2 C7 1.388(5) .
C2 C3 1.392(4) .
C3 C4 1.378(4) .
C3 H3 0.9500 .
C4 C5 1.388(5) .
C4 H4 0.9500 .
C5 C6 1.394(5) .
C5 C8 1.451(4) .
C6 C7 1.386(4) .
C6 H6 0.9500 .
C7 H7 0.9500 .
C8 N1 1.140(4) .
C11 N11 1.475(4) .
C11 P1 1.849(3) .
C11 H11A 0.9900 .
C11 H11B 0.9900 .
C12 N12 1.474(4) .
C12 P1 1.837(3) .
C12 H12A 0.9900 .
C12 H12B 0.9900 .
C13 N13 1.475(4) .
C13 P1 1.844(3) .
C13 H13A 0.9900 .
C13 H13B 0.9900 .
C14 N13 1.458(4) .
C14 N11 1.478(4) .
C14 H14A 0.9900 .
C14 H14B 0.9900 .
C15 N12 1.470(4) .
C15 N11 1.480(4) .
C15 H15A 0.9900 .
C15 H15B 0.9900 .
C16 N13 1.457(4) .
C16 N12 1.474(4) .
C16 H16A 0.9900 .
C16 H16B 0.9900 .
N11 Ag1 2.368(2) 1_455
O1 Ag1 2.332(2) 3_666
O10 H10B 0.83(4) .
O10 H10A 0.807(18) .
O20 H20B 0.814(18) .
O20 H20A 0.78(4) .
O30 H30A 0.80(4) .
O30 H30B 0.75(4) .
O40 H40A 0.88(4) .
O40 H40B 0.834(18) .
O50 H50B 0.826(18) .
O50 H50A 0.76(4) .
P1 Ag1 2.3282(8) .
Ag1 O1 2.332(2) 3_666
Ag1 N11 2.368(2) 1_655

loop_
_geom_torsion_atom_site_label_1
_geom_torsion_atom_site_label_2
_geom_torsion_atom_site_label_3
_geom_torsion_atom_site_label_4
_geom_torsion
_geom_torsion_site_symmetry_4
O2 C1 C2 C7 -166.3(3) .
O1 C1 C2 C7 15.2(4) .
O2 C1 C2 C3 15.7(4) .
O1 C1 C2 C3 -162.8(3) .
C7 C2 C3 C4 -1.7(4) .
C1 C2 C3 C4 176.3(3) .
C2 C3 C4 C5 1.4(5) .
C3 C4 C5 C6 -0.2(5) .
C3 C4 C5 C8 -179.5(3) .
C4 C5 C6 C7 -0.8(5) .
C8 C5 C6 C7 178.5(3) .
C5 C6 C7 C2 0.5(5) .
C3 C2 C7 C6 0.7(5) .
C1 C2 C7 C6 -177.3(3) .
P1 C11 N11 C14 -59.7(3) .
P1 C11 N11 C15 60.3(3) .
P1 C11 N11 Ag1 179.48(13) 1_455
N13 C14 N11 C11 67.2(3) .
N13 C14 N11 C15 -54.5(3) .
N13 C14 N11 Ag1 -170.8(2) 1_455
N12 C15 N11 C11 -67.3(3) .
N12 C15 N11 C14 54.2(3) .
N12 C15 N11 Ag1 171.47(19) 1_455
N11 C15 N12 C16 -55.1(3) .
N11 C15 N12 C12 67.5(3) .
N13 C16 N12 C15 55.5(3) .
N13 C16 N12 C12 -66.9(3) .
P1 C12 N12 C15 -61.3(3) .
P1 C12 N12 C16 60.0(3) .
N12 C16 N13 C14 -55.1(3) .
N12 C16 N13 C13 67.6(3) .
N11 C14 N13 C16 55.1(3) .
N11 C14 N13 C13 -67.4(3) .
P1 C13 N13 C16 -61.3(3) .
P1 C13 N13 C14 60.1(3) .
O2 C1 O1 Ag1 -13.3(3) 3_666
C2 C1 O1 Ag1 165.0(2) 3_666
N12 C12 P1 C13 -49.4(2) .
N12 C12 P1 C11 50.0(2) .
N12 C12 P1 Ag1 -174.21(18) .
N13 C13 P1 C12 49.9(2) .
N13 C13 P1 C11 -49.0(3) .
N13 C13 P1 Ag1 173.06(18) .
N11 C11 P1 C12 -49.5(2) .
N11 C11 P1 C13 49.3(2) .
N11 C11 P1 Ag1 -178.17(15) .
C12 P1 Ag1 O1 -98.85(15) 3_666
C13 P1 Ag1 O1 147.38(15) 3_666
C11 P1 Ag1 O1 22.52(16) 3_666
C12 P1 Ag1 N11 59.15(15) 1_655
C13 P1 Ag1 N11 -54.61(15) 1_655
C11 P1 Ag1 N11 -179.48(14) 1_655
